data_4325431
loop_
_publ_author_name
'Jun Li'
'Theeranun Siritanon'
'Judith K. Stalick'
'Arthur W. Sleight'
'M. A. Subramanian'

_publ_section_title
;
 Structural Studies and Electrical Properties of Cs/Al/Te/O Phases with
 the Pyrochlore Structure
;
_journal_name_full 'Inorganic Chemistry'
_journal_page_first 5747
_journal_page_last 5754
_journal_paper_doi 10.1021/ic200574v
_journal_volume 50
_journal_year 2011
_chemical_formula_sum 'Al0.37 Cs O6 Te1.63'
_chemical_formula_weight 447.01
_chemical_name_systematic
;
Nominal composition is CsAl0.33Te1.67O6
;
_space_group_IT_number 227
_symmetry_cell_setting cubic
_symmetry_space_group_name_Hall '-F 4vw 2vw 3'
_symmetry_space_group_name_H-M 'F d -3 m :2'
_atom_sites_solution_hydrogens geom
_atom_sites_solution_primary direct
_atom_sites_solution_secondary difmap
_audit_creation_method SHELXL-97
_cell_angle_alpha 90.00
_cell_angle_beta 90.00
_cell_angle_gamma 90.00
_cell_formula_units_Z 8
_cell_length_a 10.0714(11)
_cell_length_b 10.0714(11)
_cell_length_c 10.0714(11)
_cell_measurement_reflns_used 1655
_cell_measurement_temperature 173(2)
_cell_measurement_theta_max 27.57
_cell_measurement_theta_min 3.50
_cell_volume 1021.57(19)
_computing_cell_refinement 'Bruker SMART'
_computing_data_collection 'Bruker SMART'
_computing_data_reduction 'Bruker SAINT'
_computing_molecular_graphics 'Bruker SHELXTL'
_computing_publication_material 'Bruker SHELXTL'
_computing_structure_refinement 'SHELXL-97 (Sheldrick, 1997)'
_computing_structure_solution 'SHELXS-97 (Sheldrick, 1990)'
_diffrn_ambient_temperature 173(2)
_diffrn_measured_fraction_theta_full 1.000
_diffrn_measured_fraction_theta_max 1.000
_diffrn_measurement_device_type 'CCD area detector'
_diffrn_measurement_method 'phi and omega scans'
_diffrn_radiation_monochromator graphite
_diffrn_radiation_source 'fine-focus sealed tube'
_diffrn_radiation_type MoK\a
_diffrn_radiation_wavelength 0.71073
_diffrn_reflns_av_R_equivalents 0.0255
_diffrn_reflns_av_sigmaI/netI 0.0078
_diffrn_reflns_limit_h_max 13
_diffrn_reflns_limit_h_min -13
_diffrn_reflns_limit_k_max 12
_diffrn_reflns_limit_k_min -13
_diffrn_reflns_limit_l_max 12
_diffrn_reflns_limit_l_min -13
_diffrn_reflns_number 2690
_diffrn_reflns_theta_full 27.91
_diffrn_reflns_theta_max 27.91
_diffrn_reflns_theta_min 3.50
_exptl_absorpt_coefficient_mu 16.398
_exptl_absorpt_correction_T_max 0.7351
_exptl_absorpt_correction_T_min 0.4395
_exptl_absorpt_correction_type multi-scan
_exptl_absorpt_process_details SADABS
_exptl_crystal_density_diffrn 5.813
_exptl_crystal_density_meas 0
_exptl_crystal_description block
_exptl_crystal_F_000 1541
_exptl_crystal_size_max 0.06
_exptl_crystal_size_mid 0.04
_exptl_crystal_size_min 0.02
_refine_diff_density_max 0.301
_refine_diff_density_min -0.381
_refine_diff_density_rms 0.099
_refine_ls_extinction_coef 0.00151(13)
_refine_ls_extinction_expression Fc^*^=kFc[1+0.001xFc^2^\l^3^/sin(2\q)]^-1/4^
_refine_ls_extinction_method SHELXL
_refine_ls_goodness_of_fit_ref 1.579
_refine_ls_hydrogen_treatment mixed
_refine_ls_matrix_type full
_refine_ls_number_parameters 11
_refine_ls_number_reflns 80
_refine_ls_number_restraints 1
_refine_ls_restrained_S_all 1.567
_refine_ls_R_factor_all 0.0161
_refine_ls_R_factor_gt 0.0155
_refine_ls_shift/su_max 0.000
_refine_ls_shift/su_mean 0.000
_refine_ls_structure_factor_coef Fsqd
_refine_ls_weighting_details 'calc w=1/[\s^2^(Fo^2^)+(0.0088P)^2^+14.2603P] where P=(Fo^2^+2Fc^2^)/3'
_refine_ls_weighting_scheme calc
_refine_ls_wR_factor_gt 0.0323
_refine_ls_wR_factor_ref 0.0326
_reflns_number_gt 79
_reflns_number_total 80
_reflns_threshold_expression >2sigma(I)
_cod_data_source_file ic200574v_si_002_2.cif
_cod_data_source_block mas32_Nominal_CsAl0.33Te1.67O6
_cod_original_sg_symbol_H-M 'F d -3 m'
_cod_database_code 4325431

loop_
_symmetry_equiv_pos_as_xyz
'x, y, z'
'-x+3/4, -y+1/4, z+1/2'
'-x+1/4, y+1/2, -z+3/4'
'x+1/2, -y+3/4, -z+1/4'
'z, x, y'
'z+1/2, -x+3/4, -y+1/4'
'-z+3/4, -x+1/4, y+1/2'
'-z+1/4, x+1/2, -y+3/4'
'y, z, x'
'-y+1/4, z+1/2, -x+3/4'
'y+1/2, -z+3/4, -x+1/4'
'-y+3/4, -z+1/4, x+1/2'
'y+3/4, x+1/4, -z+1/2'
'-y, -x, -z'
'y+1/4, -x+1/2, z+3/4'
'-y+1/2, x+3/4, z+1/4'
'x+3/4, z+1/4, -y+1/2'
'-x+1/2, z+3/4, y+1/4'
'-x, -z, -y'
'x+1/4, -z+1/2, y+3/4'
'z+3/4, y+1/4, -x+1/2'
'z+1/4, -y+1/2, x+3/4'
'-z+1/2, y+3/4, x+1/4'
'-z, -y, -x'
'x, y+1/2, z+1/2'
'-x+3/4, -y+3/4, z+1'
'-x+1/4, y+1, -z+5/4'
'x+1/2, -y+5/4, -z+3/4'
'z, x+1/2, y+1/2'
'z+1/2, -x+5/4, -y+3/4'
'-z+3/4, -x+3/4, y+1'
'-z+1/4, x+1, -y+5/4'
'y, z+1/2, x+1/2'
'-y+1/4, z+1, -x+5/4'
'y+1/2, -z+5/4, -x+3/4'
'-y+3/4, -z+3/4, x+1'
'y+3/4, x+3/4, -z+1'
'-y, -x+1/2, -z+1/2'
'y+1/4, -x+1, z+5/4'
'-y+1/2, x+5/4, z+3/4'
'x+3/4, z+3/4, -y+1'
'-x+1/2, z+5/4, y+3/4'
'-x, -z+1/2, -y+1/2'
'x+1/4, -z+1, y+5/4'
'z+3/4, y+3/4, -x+1'
'z+1/4, -y+1, x+5/4'
'-z+1/2, y+5/4, x+3/4'
'-z, -y+1/2, -x+1/2'
'x+1/2, y, z+1/2'
'-x+5/4, -y+1/4, z+1'
'-x+3/4, y+1/2, -z+5/4'
'x+1, -y+3/4, -z+3/4'
'z+1/2, x, y+1/2'
'z+1, -x+3/4, -y+3/4'
'-z+5/4, -x+1/4, y+1'
'-z+3/4, x+1/2, -y+5/4'
'y+1/2, z, x+1/2'
'-y+3/4, z+1/2, -x+5/4'
'y+1, -z+3/4, -x+3/4'
'-y+5/4, -z+1/4, x+1'
'y+5/4, x+1/4, -z+1'
'-y+1/2, -x, -z+1/2'
'y+3/4, -x+1/2, z+5/4'
'-y+1, x+3/4, z+3/4'
'x+5/4, z+1/4, -y+1'
'-x+1, z+3/4, y+3/4'
'-x+1/2, -z, -y+1/2'
'x+3/4, -z+1/2, y+5/4'
'z+5/4, y+1/4, -x+1'
'z+3/4, -y+1/2, x+5/4'
'-z+1, y+3/4, x+3/4'
'-z+1/2, -y, -x+1/2'
'x+1/2, y+1/2, z'
'-x+5/4, -y+3/4, z+1/2'
'-x+3/4, y+1, -z+3/4'
'x+1, -y+5/4, -z+1/4'
'z+1/2, x+1/2, y'
'z+1, -x+5/4, -y+1/4'
'-z+5/4, -x+3/4, y+1/2'
'-z+3/4, x+1, -y+3/4'
'y+1/2, z+1/2, x'
'-y+3/4, z+1, -x+3/4'
'y+1, -z+5/4, -x+1/4'
'-y+5/4, -z+3/4, x+1/2'
'y+5/4, x+3/4, -z+1/2'
'-y+1/2, -x+1/2, -z'
'y+3/4, -x+1, z+3/4'
'-y+1, x+5/4, z+1/4'
'x+5/4, z+3/4, -y+1/2'
'-x+1, z+5/4, y+1/4'
'-x+1/2, -z+1/2, -y'
'x+3/4, -z+1, y+3/4'
'z+5/4, y+3/4, -x+1/2'
'z+3/4, -y+1, x+3/4'
'-z+1, y+5/4, x+1/4'
'-z+1/2, -y+1/2, -x'
'-x, -y, -z'
'x-3/4, y-1/4, -z-1/2'
'x-1/4, -y-1/2, z-3/4'
'-x-1/2, y-3/4, z-1/4'
'-z, -x, -y'
'-z-1/2, x-3/4, y-1/4'
'z-3/4, x-1/4, -y-1/2'
'z-1/4, -x-1/2, y-3/4'
'-y, -z, -x'
'y-1/4, -z-1/2, x-3/4'
'-y-1/2, z-3/4, x-1/4'
'y-3/4, z-1/4, -x-1/2'
'-y-3/4, -x-1/4, z-1/2'
'y, x, z'
'-y-1/4, x-1/2, -z-3/4'
'y-1/2, -x-3/4, -z-1/4'
'-x-3/4, -z-1/4, y-1/2'
'x-1/2, -z-3/4, -y-1/4'
'x, z, y'
'-x-1/4, z-1/2, -y-3/4'
'-z-3/4, -y-1/4, x-1/2'
'-z-1/4, y-1/2, -x-3/4'
'z-1/2, -y-3/4, -x-1/4'
'z, y, x'
'-x, -y+1/2, -z+1/2'
'x-3/4, y+1/4, -z'
'x-1/4, -y, z-1/4'
'-x-1/2, y-1/4, z+1/4'
'-z, -x+1/2, -y+1/2'
'-z-1/2, x-1/4, y+1/4'
'z-3/4, x+1/4, -y'
'z-1/4, -x, y-1/4'
'-y, -z+1/2, -x+1/2'
'y-1/4, -z, x-1/4'
'-y-1/2, z-1/4, x+1/4'
'y-3/4, z+1/4, -x'
'-y-3/4, -x+1/4, z'
'y, x+1/2, z+1/2'
'-y-1/4, x, -z-1/4'
'y-1/2, -x-1/4, -z+1/4'
'-x-3/4, -z+1/4, y'
'x-1/2, -z-1/4, -y+1/4'
'x, z+1/2, y+1/2'
'-x-1/4, z, -y-1/4'
'-z-3/4, -y+1/4, x'
'-z-1/4, y, -x-1/4'
'z-1/2, -y-1/4, -x+1/4'
'z, y+1/2, x+1/2'
'-x+1/2, -y, -z+1/2'
'x-1/4, y-1/4, -z'
'x+1/4, -y-1/2, z-1/4'
'-x, y-3/4, z+1/4'
'-z+1/2, -x, -y+1/2'
'-z, x-3/4, y+1/4'
'z-1/4, x-1/4, -y'
'z+1/4, -x-1/2, y-1/4'
'-y+1/2, -z, -x+1/2'
'y+1/4, -z-1/2, x-1/4'
'-y, z-3/4, x+1/4'
'y-1/4, z-1/4, -x'
'-y-1/4, -x-1/4, z'
'y+1/2, x, z+1/2'
'-y+1/4, x-1/2, -z-1/4'
'y, -x-3/4, -z+1/4'
'-x-1/4, -z-1/4, y'
'x, -z-3/4, -y+1/4'
'x+1/2, z, y+1/2'
'-x+1/4, z-1/2, -y-1/4'
'-z-1/4, -y-1/4, x'
'-z+1/4, y-1/2, -x-1/4'
'z, -y-3/4, -x+1/4'
'z+1/2, y, x+1/2'
'-x+1/2, -y+1/2, -z'
'x-1/4, y+1/4, -z-1/2'
'x+1/4, -y, z-3/4'
'-x, y-1/4, z-1/4'
'-z+1/2, -x+1/2, -y'
'-z, x-1/4, y-1/4'
'z-1/4, x+1/4, -y-1/2'
'z+1/4, -x, y-3/4'
'-y+1/2, -z+1/2, -x'
'y+1/4, -z, x-3/4'
'-y, z-1/4, x-1/4'
'y-1/4, z+1/4, -x-1/2'
'-y-1/4, -x+1/4, z-1/2'
'y+1/2, x+1/2, z'
'-y+1/4, x, -z-3/4'
'y, -x-1/4, -z-1/4'
'-x-1/4, -z+1/4, y-1/2'
'x, -z-1/4, -y-1/4'
'x+1/2, z+1/2, y'
'-x+1/4, z, -y-3/4'
'-z-1/4, -y+1/4, x-1/2'
'-z+1/4, y, -x-3/4'
'z, -y-1/4, -x-1/4'
'z+1/2, y+1/2, x'

loop_
_atom_site_label
_atom_site_type_symbol
_atom_site_fract_x
_atom_site_fract_y
_atom_site_fract_z
_atom_site_U_iso_or_equiv
_atom_site_adp_type
_atom_site_occupancy
_atom_site_symmetry_multiplicity
_atom_site_calc_flag
_atom_site_refinement_flags
Te1 Te 0.0000 0.5000 0.0000 0.0070(3) Uani 0.816(6) 12 d SP
Al1 Al 0.0000 0.5000 0.0000 0.0070(3) Uani 0.184(6) 12 d SP
Cs1 Cs 0.1250 0.1250 0.1250 0.0157(4) Uani 1 24 d S
O1 O 0.1250 0.6250 -0.0697(5) 0.0121(9) Uani 1 4 d S

loop_
_atom_site_aniso_label
_atom_site_aniso_U_11
_atom_site_aniso_U_22
_atom_site_aniso_U_33
_atom_site_aniso_U_23
_atom_site_aniso_U_13
_atom_site_aniso_U_12
Te1 0.0070(3) 0.0070(3) 0.0070(3) -0.00024(17) -0.00024(17) -0.00024(17)
Al1 0.0070(3) 0.0070(3) 0.0070(3) -0.00024(17) -0.00024(17) -0.00024(17)
Cs1 0.0157(4) 0.0157(4) 0.0157(4) 0.000 0.000 0.000
O1 0.0121(12) 0.0121(12) 0.012(2) 0.000 0.000 -0.0042(19)

loop_
_atom_type_symbol
_atom_type_description
_atom_type_scat_dispersion_real
_atom_type_scat_dispersion_imag
_atom_type_scat_source
O O 0.0106 0.0060 'International Tables Vol C Tables 4.2.6.8 and 6.1.1.4'
Te Te -0.5308 1.6751 'International Tables Vol C Tables 4.2.6.8 and 6.1.1.4'
Cs Cs -0.3680 2.1192 'International Tables Vol C Tables 4.2.6.8 and 6.1.1.4'
Al Al 0.0645 0.0514 'International Tables Vol C Tables 4.2.6.8 and 6.1.1.4'

loop_
_geom_angle_atom_site_label_1
_geom_angle_atom_site_label_2
_geom_angle_atom_site_label_3
_geom_angle
_geom_angle_site_symmetry_1
_geom_angle_site_symmetry_3
O1 Te1 O1 87.15(17) 81_455 97_565
O1 Te1 O1 92.85(17) 81_455 29_554
O1 Te1 O1 87.15(17) 97_565 29_554
O1 Te1 O1 92.85(17) 81_455 .
O1 Te1 O1 180.0(3) 97_565 .
O1 Te1 O1 92.85(17) 29_554 .
O1 Te1 O1 180.0 81_455 177
O1 Te1 O1 92.85(17) 97_565 177
O1 Te1 O1 87.15(17) 29_554 177
O1 Te1 O1 87.15(17) . 177
O1 Te1 O1 87.15(17) 81_455 125
O1 Te1 O1 92.85(17) 97_565 125
O1 Te1 O1 180.0 29_554 125
O1 Te1 O1 87.15(17) . 125
O1 Te1 O1 92.85(17) 177 125
O1 Te1 Cs1 59.518(18) 81_455 121
O1 Te1 Cs1 43.24(13) 97_565 121
O1 Te1 Cs1 59.518(18) 29_554 121
O1 Te1 Cs1 136.76(13) . 121
O1 Te1 Cs1 120.482(18) 177 121
O1 Te1 Cs1 120.482(18) 125 121
O1 Te1 Cs1 120.482(18) 81_455 73_455
O1 Te1 Cs1 59.518(18) 97_565 73_455
O1 Te1 Cs1 43.24(13) 29_554 73_455
O1 Te1 Cs1 120.482(18) . 73_455
O1 Te1 Cs1 59.518(18) 177 73_455
O1 Te1 Cs1 136.76(13) 125 73_455
Cs1 Te1 Cs1 63.0 121 73_455
O1 Te1 Cs1 43.24(13) 81_455 .
O1 Te1 Cs1 59.518(18) 97_565 .
O1 Te1 Cs1 120.482(18) 29_554 .
O1 Te1 Cs1 120.482(18) . .
O1 Te1 Cs1 136.76(13) 177 .
O1 Te1 Cs1 59.518(18) 125 .
Cs1 Te1 Cs1 63.0 121 .
Cs1 Te1 Cs1 117.0 73_455 .
O1 Te1 Cs1 136.76(13) 81_455 97_565
O1 Te1 Cs1 120.482(18) 97_565 97_565
O1 Te1 Cs1 59.518(18) 29_554 97_565
O1 Te1 Cs1 59.518(18) . 97_565
O1 Te1 Cs1 43.24(13) 177 97_565
O1 Te1 Cs1 120.482(18) 125 97_565
Cs1 Te1 Cs1 117.0 121 97_565
Cs1 Te1 Cs1 63.0 73_455 97_565
Cs1 Te1 Cs1 180.0 . 97_565
O1 Te1 Cs1 59.518(18) 81_455 169
O1 Te1 Cs1 120.482(18) 97_565 169
O1 Te1 Cs1 136.76(13) 29_554 169
O1 Te1 Cs1 59.518(18) . 169
O1 Te1 Cs1 120.482(18) 177 169
O1 Te1 Cs1 43.24(13) 125 169
Cs1 Te1 Cs1 117.0 121 169
Cs1 Te1 Cs1 180.0 73_455 169
Cs1 Te1 Cs1 63.0 . 169
Cs1 Te1 Cs1 117.0 97_565 169
O1 Te1 Cs1 120.482(18) 81_455 25_554
O1 Te1 Cs1 136.76(13) 97_565 25_554
O1 Te1 Cs1 120.482(18) 29_554 25_554
O1 Te1 Cs1 43.24(13) . 25_554
O1 Te1 Cs1 59.518(18) 177 25_554
O1 Te1 Cs1 59.518(18) 125 25_554
Cs1 Te1 Cs1 180.0 121 25_554
Cs1 Te1 Cs1 117.0 73_455 25_554
Cs1 Te1 Cs1 117.0 . 25_554
Cs1 Te1 Cs1 63.0 97_565 25_554
Cs1 Te1 Cs1 63.0 169 25_554
O1 Cs1 O1 90.0 7_454 25_545
O1 Cs1 O1 90.0 7_454 11_445
O1 Cs1 O1 90.0 25_545 11_445
O1 Cs1 O1 90.0 7_454 81_455
O1 Cs1 O1 90.0 25_545 81_455
O1 Cs1 O1 180.0 11_445 81_455
O1 Cs1 O1 180.0 7_454 53_554
O1 Cs1 O1 90.0 25_545 53_554
O1 Cs1 O1 90.0 11_445 53_554
O1 Cs1 O1 90.0 81_455 53_554
O1 Cs1 O1 90.0 7_454 3_544
O1 Cs1 O1 180.0 25_545 3_544
O1 Cs1 O1 90.0 11_445 3_544
O1 Cs1 O1 90.0 81_455 3_544
O1 Cs1 O1 90.0 53_554 3_544
O1 Cs1 O1 134.316(11) 7_454 155_665
O1 Cs1 O1 45.684(11) 25_545 155_665
O1 Cs1 O1 98.89(7) 11_445 155_665
O1 Cs1 O1 81.11(7) 81_455 155_665
O1 Cs1 O1 45.684(11) 53_554 155_665
O1 Cs1 O1 134.316(11) 3_544 155_665
O1 Cs1 O1 98.89(7) 7_454 127_656
O1 Cs1 O1 45.684(11) 25_545 127_656
O1 Cs1 O1 134.316(11) 11_445 127_656
O1 Cs1 O1 45.684(11) 81_455 127_656
O1 Cs1 O1 81.11(7) 53_554 127_656
O1 Cs1 O1 134.316(11) 3_544 127_656
O1 Cs1 O1 45.25(12) 155_665 127_656
O1 Cs1 O1 134.316(11) 7_454 171_566
O1 Cs1 O1 81.11(7) 25_545 171_566
O1 Cs1 O1 134.316(11) 11_445 171_566
O1 Cs1 O1 45.684(11) 81_455 171_566
O1 Cs1 O1 45.684(11) 53_554 171_566
O1 Cs1 O1 98.89(7) 3_544 171_566
O1 Cs1 O1 45.25(12) 155_665 171_566
O1 Cs1 O1 45.25(12) 127_656 171_566
O1 Cs1 O1 45.684(11) 7_454 99_566
O1 Cs1 O1 81.11(7) 25_545 99_566
O1 Cs1 O1 45.684(11) 11_445 99_566
O1 Cs1 O1 134.316(11) 81_455 99_566
O1 Cs1 O1 134.316(11) 53_554 99_566
O1 Cs1 O1 98.89(7) 3_544 99_566
O1 Cs1 O1 119.213(12) 155_665 99_566
O1 Cs1 O1 119.213(12) 127_656 99_566
O1 Cs1 O1 162.22(14) 171_566 99_566
O1 Cs1 O1 45.684(11) 7_454 107_665
O1 Cs1 O1 134.316(11) 25_545 107_665
O1 Cs1 O1 98.89(7) 11_445 107_665
O1 Cs1 O1 81.11(7) 81_455 107_665
O1 Cs1 O1 134.316(11) 53_554 107_665
O1 Cs1 O1 45.684(11) 3_544 107_665
O1 Cs1 O1 162.22(14) 155_665 107_665
O1 Cs1 O1 119.213(12) 127_656 107_665
O1 Cs1 O1 119.213(12) 171_566 107_665
O1 Cs1 O1 74.21(11) 99_566 107_665
O1 Cs1 O1 45.684(11) 7_454 153
O1 Cs1 O1 45.684(11) 25_545 153
O1 Cs1 O1 81.11(7) 11_445 153
O1 Cs1 O1 98.89(7) 81_455 153
O1 Cs1 O1 134.316(11) 53_554 153
O1 Cs1 O1 134.316(11) 3_544 153
O1 Cs1 O1 91.37(2) 155_665 153
O1 Cs1 O1 74.21(11) 127_656 153
O1 Cs1 O1 119.213(13) 171_566 153
O1 Cs1 O1 45.25(12) 99_566 153
O1 Cs1 O1 91.37(2) 107_665 153
Al1 O1 Te1 0.0 50_464 50_464
Al1 O1 Te1 137.0(3) 50_464 .
Te1 O1 Te1 137.0(3) 50_464 .
Al1 O1 Cs1 111.52(13) 50_464 25_554
Te1 O1 Cs1 111.52(13) 50_464 25_554
Te1 O1 Cs1 111.52(13) . 25_554
Al1 O1 Cs1 93.250(8) 50_464 169
Te1 O1 Cs1 93.250(8) 50_464 169
Te1 O1 Cs1 93.250(8) . 169
Cs1 O1 Cs1 81.11(7) 25_554 169
Al1 O1 Cs1 93.250(8) 50_464 97_565
Te1 O1 Cs1 93.250(8) 50_464 97_565
Te1 O1 Cs1 93.250(8) . 97_565
Cs1 O1 Cs1 81.11(7) 25_554 97_565
Cs1 O1 Cs1 162.22(14) 169 97_565

loop_
_geom_bond_atom_site_label_1
_geom_bond_atom_site_label_2
_geom_bond_distance
_geom_bond_site_symmetry_2
Te1 O1 1.9137(17) 81_455
Te1 O1 1.9137(17) 97_565
Te1 O1 1.9137(17) 29_554
Te1 O1 1.9137(17) .
Te1 O1 1.9137(17) 177
Te1 O1 1.9137(17) 125
Te1 Cs1 4.1754(5) 121
Te1 Cs1 4.1754(5) 73_455
Te1 Cs1 4.1754(5) .
Te1 Cs1 4.1754(5) 97_565
Te1 Cs1 4.1754(5) 169
Te1 Cs1 4.1754(5) 25_554
Cs1 O1 3.075(5) 7_454
Cs1 O1 3.075(5) 25_545
Cs1 O1 3.075(5) 11_445
Cs1 O1 3.075(5) 81_455
Cs1 O1 3.075(5) 53_554
Cs1 O1 3.075(5) 3_544
Cs1 O1 3.6041(8) 155_665
Cs1 O1 3.6041(8) 127_656
Cs1 O1 3.6041(8) 171_566
Cs1 O1 3.6041(8) 99_566
Cs1 O1 3.6041(8) 107_665
Cs1 O1 3.6041(8) 153
O1 Al1 1.9137(17) 50_464
O1 Te1 1.9137(17) 50_464
O1 Cs1 3.075(5) 25_554
O1 Cs1 3.6041(8) 169
O1 Cs1 3.6041(8) 97_565

loop_
_geom_torsion_atom_site_label_1
_geom_torsion_atom_site_label_2
_geom_torsion_atom_site_label_3
_geom_torsion_atom_site_label_4
_geom_torsion
_geom_torsion_site_symmetry_1
_geom_torsion_site_symmetry_4
O1 Te1 O1 Al1 -46.50(10) 81_455 50_464
O1 Te1 O1 Al1 170.85(18) 97_565 50_464
O1 Te1 O1 Al1 46.50(10) 29_554 50_464
O1 Te1 O1 Al1 133.50(10) 177 50_464
O1 Te1 O1 Al1 -133.50(10) 125 50_464
Cs1 Te1 O1 Al1 0.0 121 50_464
Cs1 Te1 O1 Al1 81.72(7) 73_455 50_464
Cs1 Te1 O1 Al1 -81.72(7) . 50_464
Cs1 Te1 O1 Al1 98.28(7) 97_565 50_464
Cs1 Te1 O1 Al1 -98.28(7) 169 50_464
Cs1 Te1 O1 Al1 180.0 25_554 50_464
O1 Te1 O1 Te1 -46.50(10) 81_455 50_464
O1 Te1 O1 Te1 170.85(18) 97_565 50_464
O1 Te1 O1 Te1 46.50(10) 29_554 50_464
O1 Te1 O1 Te1 133.50(10) 177 50_464
O1 Te1 O1 Te1 -133.50(10) 125 50_464
Cs1 Te1 O1 Te1 0.0 121 50_464
Cs1 Te1 O1 Te1 81.72(7) 73_455 50_464
Cs1 Te1 O1 Te1 -81.72(7) . 50_464
Cs1 Te1 O1 Te1 98.28(7) 97_565 50_464
Cs1 Te1 O1 Te1 -98.28(7) 169 50_464
Cs1 Te1 O1 Te1 180.0 25_554 50_464
O1 Te1 O1 Cs1 133.50(10) 81_455 25_554
O1 Te1 O1 Cs1 -9(100) 97_565 25_554
O1 Te1 O1 Cs1 -133.50(10) 29_554 25_554
O1 Te1 O1 Cs1 -46.50(10) 177 25_554
O1 Te1 O1 Cs1 46.50(10) 125 25_554
Cs1 Te1 O1 Cs1 180.0 121 25_554
Cs1 Te1 O1 Cs1 -98.28(7) 73_455 25_554
Cs1 Te1 O1 Cs1 98.28(7) . 25_554
Cs1 Te1 O1 Cs1 -81.72(7) 97_565 25_554
Cs1 Te1 O1 Cs1 81.72(7) 169 25_554
O1 Te1 O1 Cs1 51.78(17) 81_455 169
O1 Te1 O1 Cs1 -90.87(11) 97_565 169
O1 Te1 O1 Cs1 144.78(2) 29_554 169
O1 Te1 O1 Cs1 -128.22(17) 177 169
O1 Te1 O1 Cs1 -35.22(2) 125 169
Cs1 Te1 O1 Cs1 98.28(7) 121 169
Cs1 Te1 O1 Cs1 180.0 73_455 169
Cs1 Te1 O1 Cs1 16.56(15) . 169
Cs1 Te1 O1 Cs1 -163.44(15) 97_565 169
Cs1 Te1 O1 Cs1 -81.72(7) 25_554 169
O1 Te1 O1 Cs1 -144.78(2) 81_455 97_565
O1 Te1 O1 Cs1 72.6(3) 97_565 97_565
O1 Te1 O1 Cs1 -51.78(17) 29_554 97_565
O1 Te1 O1 Cs1 35.22(2) 177 97_565
O1 Te1 O1 Cs1 128.22(17) 125 97_565
Cs1 Te1 O1 Cs1 -98.28(7) 121 97_565
Cs1 Te1 O1 Cs1 -16.56(15) 73_455 97_565
Cs1 Te1 O1 Cs1 180.0 . 97_565
Cs1 Te1 O1 Cs1 163.44(15) 169 97_565
Cs1 Te1 O1 Cs1 81.72(7) 25_554 97_565
